data_4323786
loop_
_publ_author_name
'Paramasivan Halasyamani'
'Michael J. Willis'
'Charlotte L. Stern'
'Paul M. Lundquist'
'George K. Wong'
'Kenneth R. Poeppelmeier'

_publ_contact_author
;
    Poeppelmeier, Kenneth
    Department of Chemistry
    Northwestern University
    Evanston, Illinois 60208-3113
    USA
;
_publ_contact_author_email ' krp@nwu.edu'
_publ_contact_author_fax ' (708) 491-7713'
_publ_contact_author_phone '(708) 491-3505'
_publ_section_title
;
 Composition Space of the (CuO,1/2Nb~2~O~5~)/(HF)~x~.pyridine/H~2~O
 System. Structure and Synthesis of
 [pyH^+^]~2-~[CuNb~2~(py)~4~O~2~F~10~]^2+^ and CuNb(py)~4~OF~5~
;
_journal_name_full 'Inorganic Chemistry'
_journal_page_first 1367
_journal_page_last 1371
_journal_paper_doi 10.1021/ic951189w
_journal_volume 35
_journal_year 1996
_chemical_compound_source 'hydro(solvato)thermal synthesis'
_chemical_formula_moiety 'C30 H32 Cu F10 N6 Nb2 O2'
_chemical_formula_sum 'C30 H32 Cu F10 N6 Nb2 O2'
_chemical_formula_weight 947.96
_space_group_IT_number 98
_symmetry_cell_setting tetragonal
_symmetry_Int_Tables_number 98
_symmetry_space_group_name_Hall 'I 4bw 2bw'
_symmetry_space_group_name_H-M 'I 41 2 2'
_audit_creation_date 'Fri Apr 21 17:16:01 1995'
_audit_creation_method 'from TEXRAY.INF file'
_cell_angle_alpha 90
_cell_angle_beta 90
_cell_angle_gamma 90
_cell_formula_units_Z 4
_cell_length_a 11.408(3)
_cell_length_b 11.408(3)
_cell_length_c 30.36(1)
_cell_measurement_reflns_used 25
_cell_measurement_temperature 153.2
_cell_measurement_theta_max 13.5
_cell_measurement_theta_min 12.2
_cell_volume 3951(2)
_computing_cell_refinement 'MSC/AFC Diffractometer Control'
_computing_data_collection 'MSC/AFC Diffractometer Control'
_computing_data_reduction teXsan
_computing_publication_material teXsan
_computing_structure_refinement teXsan
_computing_structure_solution SHELXS-86
_diffrn_ambient_temperature 153.2
_diffrn_measurement_device CAD4
_diffrn_measurement_method 'omega/theta scans'
_diffrn_orient_matrix_UB_11 0.04810
_diffrn_orient_matrix_UB_12 0.04498
_diffrn_orient_matrix_UB_13 -0.02176
_diffrn_orient_matrix_UB_21 -0.07305
_diffrn_orient_matrix_UB_22 0.03513
_diffrn_orient_matrix_UB_23 -0.01251
_diffrn_orient_matrix_UB_31 0.00617
_diffrn_orient_matrix_UB_32 0.06652
_diffrn_orient_matrix_UB_33 0.02133
_diffrn_radiation_monochromator graphite
_diffrn_radiation_source 'X-ray tube'
_diffrn_radiation_type MoKalpha
_diffrn_radiation_wavelength 0.7107
_diffrn_reflns_av_R_equivalents 3.95
_diffrn_reflns_limit_h_max 13
_diffrn_reflns_limit_h_min 0
_diffrn_reflns_limit_k_max 13
_diffrn_reflns_limit_k_min 0
_diffrn_reflns_limit_l_max 36
_diffrn_reflns_limit_l_min 0
_diffrn_reflns_number 1962
_diffrn_reflns_theta_max 24.94
_diffrn_standards_decay_% -1.39
_diffrn_standards_interval_count 90
_diffrn_standards_number 3
_exptl_absorpt_coefficient_mu 1.185
_exptl_absorpt_correction_T_max 0.870
_exptl_absorpt_correction_T_min 0.805
_exptl_absorpt_correction_type analytical
_exptl_absorpt_process_details Tompa_analytical
_exptl_crystal_colour blue
_exptl_crystal_density_diffrn 1.594
_exptl_crystal_density_meas 1.59(1)
_exptl_crystal_density_method 'flotation pycnometry'
_exptl_crystal_description prismatic
_exptl_crystal_F_000 1884.00
_exptl_crystal_size_max 0.460
_exptl_crystal_size_mid 0.190
_exptl_crystal_size_min 0.110
_refine_diff_density_max 0.71
_refine_diff_density_min -0.85
_refine_ls_extinction_coef 0.31440
_refine_ls_extinction_method Zachariasen_type_2_Gaussian_isotropic
_refine_ls_goodness_of_fit_obs 2.424
_refine_ls_hydrogen_treatment noref
_refine_ls_matrix_type full
_refine_ls_number_parameters 110
_refine_ls_number_reflns 872
_refine_ls_number_restraints 0
_refine_ls_R_factor_obs 0.0430
_refine_ls_shift/esd_max 0.0160
_refine_ls_structure_factor_coef F
_refine_ls_weighting_scheme sigma
_refine_ls_wR_factor_obs 0.0440
_reflns_number_observed 872
_reflns_number_total 1094
_reflns_observed_criterion 3.00
_cod_data_source_file ic951189w_2.cif
_cod_data_source_block CuNbtet
_cod_database_code 4323786

loop_
_symmetry_equiv_pos_as_xyz
'   +x,   +y,   +z'
1/2+x,1/2+y,1/2+z
'   -x,   -y,   +z'
1/2-x,1/2-y,1/2+z
'   -x,1/2+y,1/4-z'
'1/2-x,   +y,3/4-z'
'   +x,1/2-y,1/4-z'
'1/2+x,   -y,3/4-z'
'   +y,   +x,   -z'
1/2+y,1/2+x,1/2-z
'   -y,   -x,   -z'
1/2-y,1/2-x,1/2-z
'   -y,1/2+x,1/4+z'
'1/2-y,   +x,3/4+z'
'   +y,1/2-x,1/4+z'
'1/2+y,   -x,3/4+z'

loop_
_atom_site_aniso_label
_atom_site_aniso_U_11
_atom_site_aniso_U_22
_atom_site_aniso_U_33
_atom_site_aniso_U_12
_atom_site_aniso_U_13
_atom_site_aniso_U_23
Nb() 0.0143(3) 0.014 0.0221(5) -0.0016(5) 0.000 -0.0002(4)
Cu() 0.0158(7) 0.016 0.018(1) 0.0008(9) 0.000 0.000
F(1) 0.015(3) 0.032(4) 0.040(4) 0.004(2) 0.000(3) 0.000(3)
F(2) 0.026(3) 0.024(3) 0.031(3) 0.003(2) -0.013(2) -0.010(3)
F(3) 0.033(4) 0.033 0.115(9) -0.023(4) 0.018 -0.018(7)
O(1) 0.015(3) 0.015 0.025(5) -0.002(4) 0.003 -0.003(5)
N(1) 0.005(6) 0.042(8) 0.024(6) -0.004(5) 0.000 0.000
N(2) 0.019(3) 0.019 0.025(6) 0.002(5) 0.002 0.002(7)
C(1) 0.08(1) 0.09(1) 0.022(5) -0.066(8) 0.007(10) 0.005(10)
C(2) 0.07(1) 0.09(1) 0.017(6) -0.057(8) -0.004(9) -0.002(9)
C(3) 0.07(1) 0.02(1) 0.011(6) -0.012(8) 0.000 0.000
C(4) 0.025(5) 0.013(4) 0.09(1) -0.002(4) -0.014(7) -0.009(6)
C(5) 0.018(6) 0.032(6) 0.11(1) -0.003(5) -0.005(10) -0.019(10)
C(6) 0.024(5) 0.024 0.06(1) 0.019(6) -0.007 -0.007(10)
C(7) 0.10(1) 0.08(1) 0.037(6) -0.073(8) 0.03(1) -0.02(1)
C(8) 0.105 0.115 0.023 -0.087 0.004 -0.006

loop_
_atom_site_label
_atom_site_fract_x
_atom_site_fract_y
_atom_site_fract_z
_atom_site_U_iso_or_equiv
_atom_site_thermal_displace_type
_atom_site_calc_flag
_atom_site_calc_attached_atom
Nb() 0.75696(7) 0.757 0.500 0.017 Uani ? ?
Cu() 0.500 0.500 0.500 0.016 Uani ? ?
F(1) 0.8868(4) 0.6507(4) 0.4911(2) 0.029 Uani ? ?
F(2) 0.7859(4) 0.7532(4) 0.5626(1) 0.027 Uani ? ?
F(3) 0.8871(4) 0.887 0.500 0.061 Uani ? ?
O(1) 0.6493(5) 0.649 0.500 0.019 Uani ? ?
N(1) 0.500 0.500 0.5676(3) 0.024 Uani ? ?
N(2) 0.3722(6) 0.628 0.500 0.021 Uani ? ?
N(3) 0.955(1) 0.961(1) 0.4141(3) 0.031(4) iso ? ?
C(1) 0.573(2) 0.564(2) 0.5904(3) 0.067 Uani ? ?
C(2) 0.579(2) 0.563(2) 0.6354(3) 0.059 Uani ? ?
C(3) 0.500 0.500 0.6591(3) 0.032 Uani ? ?
C(4) 0.2624(9) 0.6031(7) 0.4906(5) 0.041 Uani ? ?
C(5) 0.174(1) 0.685(1) 0.4916(5) 0.052 Uani ? ?
C(6) 0.1997(8) 0.800 0.500 0.037 Uani ? ?
C(7) 0.917(2) 0.916(2) 0.3758(4) 0.072 Uani ? ?
C(8) 0.962(2) 0.954(2) 0.3372(3) 0.081 Uani ? ?
C(9) 0.955 0.961 0.414 0.053 iso ? ?
H(1) 0.626 0.613 0.575 0.074 equiv ? ?
H(2) 0.638 0.606 0.650 0.072 equiv ? ?
H(3) 0.500 0.500 0.691 0.051 equiv ? ?
H(4) 0.243 0.525 0.483 0.052 equiv ? ?
H(5) 0.095 0.661 0.487 0.063 equiv ? ?
H(6) 0.138 0.862 0.500 0.051 equiv ? ?
H(7) 0.858 0.856 0.376 0.051 equiv ? ?
H(8) 0.929 0.926 0.309 0.051 equiv ? ?
H(9) 0.929 0.927 0.442 0.051 equiv ? ?

loop_
_atom_type_symbol
_atom_type_oxidation_number
_atom_type_number_in_cell
_atom_type_scat_dispersion_real
_atom_type_scat_dispersion_imag
_atom_type_scat_source
Cu 0 4 0.320 1.265 'International Tables'
Nb 0 8 -2.073 0.621 'International Tables'
O 0 8 0.011 0.006 'International Tables'
F 0 40 0.017 0.010 'International Tables'
N 0 24 0.006 0.003 'International Tables'
C 0 120 0.003 0.002 'International Tables'
H 0 128 0.000 0.000 'International Tables'

loop_
_geom_angle_atom_site_label_1
_geom_angle_atom_site_label_2
_geom_angle_atom_site_label_3
_geom_angle
_geom_angle_site_symmetry_1
_geom_angle_site_symmetry_2
_geom_angle_site_symmetry_3
_geom_angle_publ_flag
F(1) Nb F(1) 168.9(3) . . . yes
F(1) Nb F(2) 89.0(2) . . . yes
F(1) Nb F(2) 89.8(2) . . . yes
F(1) Nb F(3) 84.5(2) . . . yes
F(1) Nb O(1) 95.5(2) . . . yes
F(1) Nb F(2) 89.8(2) . . . yes
F(1) Nb F(2) 89.0(2) . . . yes
F(1) Nb F(3) 84.5(2) . . . yes
F(1) Nb O(1) 95.5(2) . . . yes
F(2) Nb F(2) 168.0(3) . . . yes
F(2) Nb F(3) 84.0(2) . . . yes
F(2) Nb O(1) 96.0(2) . . . yes
F(2) Nb F(3) 84.0(2) . . . yes
F(2) Nb O(1) 96.0(2) . . . yes
F(3) Nb O(1) 180.0 . . . yes
N(1) Cu N(1) 180.0 . . . yes
N(1) Cu N(2) 90.0 . . . yes
N(1) Cu N(2) 90.0 . . . yes
N(1) Cu N(2) 90.0 . . . yes
N(1) Cu N(2) 90.0 . . . yes
N(2) Cu N(2) 180.0 . . . yes
Cu N(1) C(1) 121.9(6) . . . yes
Cu N(1) C(1) 121.9(6) . . . yes
C(1) N(1) C(1) 116(1) . . . yes
Cu N(2) C(4) 121.7(6) . . . yes
Cu N(2) C(4) 121.7(6) . . . yes
C(4) N(2) C(4) 116(1) . . . yes
N(3) N(3) C(7) 119.2(6) . . . yes
N(1) C(1) C(2) 124.4(10) . . . yes
C(1) C(2) C(3) 119.5(10) . . . yes
C(2) C(3) C(2) 115(1) . . . yes
N(2) C(4) C(5) 123.9(10) . . . yes
C(4) C(5) C(6) 118(1) . . . yes
C(5) C(6) C(5) 117(1) . . . yes
N(3) C(7) C(8) 120.2(10) . . . yes
C(7) C(8) C(8) 119.7(8) . . . yes
N(3) C(9) C(7) 119.2(6) . . . yes

loop_
_geom_bond_atom_site_label_1
_geom_bond_atom_site_label_2
_geom_bond_distance
_geom_bond_site_symmetry_1
_geom_bond_site_symmetry_2
_geom_bond_publ_flag
Nb F(1) 1.933(5) . . yes
Nb F(1) 1.933(5) . . yes
Nb F(2) 1.930(4) . . yes
Nb F(2) 1.930(4) . . yes
Nb F(3) 2.101(7) . . yes
Nb O(1) 1.731(8) . . yes
Cu N(1) 2.056(10) . . yes
Cu N(1) 2.056(10) . . yes
Cu N(2) 2.06(1) . . yes
Cu N(2) 2.06(1) . . yes
N(1) C(1) 1.29(1) . . yes
N(1) C(1) 1.29(1) . . yes
N(2) C(4) 1.32(1) . . yes
N(2) C(4) 1.32(1) . . yes
N(3) N(3) 1.38(2) . . yes
N(3) C(7) 1.35(1) . . yes
C(1) C(2) 1.37(1) . . yes
C(2) C(3) 1.37(1) . . yes
C(4) C(5) 1.38(2) . . yes
C(5) C(6) 1.37(1) . . yes
C(7) C(8) 1.34(1) . . yes
C(8) C(8) 1.37(2) . . yes
